data_1555798
loop_
_publ_author_name
'Jia, Feng-Cheng'
'Xu, Cheng'
'Zhou, Zhi-Wen'
'Cai, Qun'
'Wu, Yan-Dong'
'Wu, An-Xin'

_publ_section_title
;
 Substrates as Electron-Donor Precursors: Synthesis of Naphtho-Fused
 Oxindoles via Benzannulation of 2-Halobenzaldehydes and Indolin-2-ones.
;
_journal_issue 20
_journal_name_full 'Organic letters'
_journal_page_first 5232
_journal_page_last 5235
_journal_paper_doi 10.1021/acs.orglett.6b02515
_journal_volume 18
_journal_year 2016
_chemical_formula_sum 'C17 H13 N O2'
_chemical_formula_weight 263.28
_space_group_IT_number 2
_space_group_name_Hall '-P 1'
_space_group_name_H-M_alt 'P -1'
_symmetry_cell_setting triclinic
_symmetry_space_group_name_H-M 'P -1'
_atom_sites_solution_hydrogens geom
_atom_sites_solution_primary direct
_atom_sites_solution_secondary difmap
_audit_creation_method SHELXL-97
_cell_angle_alpha 93.456(5)
_cell_angle_beta 101.166(5)
_cell_angle_gamma 104.331(5)
_cell_formula_units_Z 2
_cell_length_a 8.338(3)
_cell_length_b 8.477(3)
_cell_length_c 9.528(3)
_cell_measurement_reflns_used 2816
_cell_measurement_temperature 296(2)
_cell_measurement_theta_max 31.25
_cell_measurement_theta_min 2.19
_cell_volume 636.0(4)
_computing_structure_refinement 'SHELXL-97 (Sheldrick, 2008)'
_computing_structure_solution 'SHELXS-97 (Sheldrick, 2008)'
_diffrn_ambient_temperature 296(2)
_diffrn_measured_fraction_theta_full 0.982
_diffrn_measured_fraction_theta_max 0.982
_diffrn_measurement_device_type CCD
_diffrn_radiation_monochromator graphite
_diffrn_radiation_source 'fine-focus sealed tube'
_diffrn_radiation_type MoK\a
_diffrn_radiation_wavelength 0.71073
_diffrn_reflns_av_R_equivalents 0.0260
_diffrn_reflns_av_sigmaI/netI 0.0408
_diffrn_reflns_limit_h_max 8
_diffrn_reflns_limit_h_min -9
_diffrn_reflns_limit_k_max 10
_diffrn_reflns_limit_k_min -10
_diffrn_reflns_limit_l_max 11
_diffrn_reflns_limit_l_min -11
_diffrn_reflns_number 4188
_diffrn_reflns_theta_full 25.00
_diffrn_reflns_theta_max 25.00
_diffrn_reflns_theta_min 2.19
_exptl_absorpt_coefficient_mu 0.091
_exptl_absorpt_correction_T_max 0.9839
_exptl_absorpt_correction_T_min 0.9803
_exptl_absorpt_correction_type multi-scan
_exptl_absorpt_process_details sadabs
_exptl_crystal_colour colorless
_exptl_crystal_density_diffrn 1.375
_exptl_crystal_density_method 'not measured'
_exptl_crystal_description Block
_exptl_crystal_F_000 276
_exptl_crystal_size_max 0.22
_exptl_crystal_size_mid 0.20
_exptl_crystal_size_min 0.18
_refine_diff_density_max 0.273
_refine_diff_density_min -0.301
_refine_diff_density_rms 0.099
_refine_ls_extinction_method none
_refine_ls_goodness_of_fit_ref 1.070
_refine_ls_hydrogen_treatment mixed
_refine_ls_matrix_type full
_refine_ls_number_parameters 183
_refine_ls_number_reflns 2199
_refine_ls_number_restraints 0
_refine_ls_restrained_S_all 1.070
_refine_ls_R_factor_all 0.0716
_refine_ls_R_factor_gt 0.0576
_refine_ls_shift/su_max 0.000
_refine_ls_shift/su_mean 0.000
_refine_ls_structure_factor_coef Fsqd
_refine_ls_weighting_details 'calc w=1/[\s^2^(Fo^2^)+(0.1186P)^2^+0.0781P] where P=(Fo^2^+2Fc^2^)/3'
_refine_ls_weighting_scheme calc
_refine_ls_wR_factor_gt 0.1687
_refine_ls_wR_factor_ref 0.1843
_reflns_number_gt 1707
_reflns_number_total 2199
_reflns_threshold_expression >2sigma(I)
_cod_data_source_file ol6b02515_si_003.cif
_cod_data_source_block 1
_cod_depositor_comments
;
The following automatic conversions were performed:

data item '_symmetry_cell_setting' value 'Triclinic' was changed to
'triclinic' in accordance with the
/home/saulius/struct/COD-crude-data/automatic-downloads/DataCite-retrospective/ACS/depositions/lib/dictionaries/cif_core.dic
dictionary named 'cif_core.dic' version 2.4.2 last updated on
2011-04-26.

Automatic conversion script
Id: cif_fix_values 6909 2019-04-08 15:41:33Z antanas 
;
_cod_original_cell_volume 635.9(4)
_cod_original_sg_symbol_H-M P-1
_cod_database_code 1555798

loop_
_symmetry_equiv_pos_as_xyz
'x, y, z'
'-x, -y, -z'

loop_
_atom_site_label
_atom_site_type_symbol
_atom_site_fract_x
_atom_site_fract_y
_atom_site_fract_z
_atom_site_U_iso_or_equiv
_atom_site_adp_type
_atom_site_occupancy
_atom_site_symmetry_multiplicity
_atom_site_calc_flag
_atom_site_refinement_flags
C1 C 0.5021(2) 0.2458(2) 0.4114(2) 0.0396(5) Uani 1 1 d .
C2 C 0.6159(3) 0.3399(2) 0.3354(2) 0.0488(5) Uani 1 1 d .
H2 H 0.6003 0.3171 0.2362 0.059 Uiso 1 1 calc R
C3 C 0.7494(3) 0.4651(3) 0.4103(3) 0.0576(6) Uani 1 1 d .
H3 H 0.8234 0.5243 0.3590 0.069 Uiso 1 1 calc R
C4 C 0.7808(3) 0.5089(3) 0.5588(3) 0.0578(6) Uani 1 1 d .
H4 H 0.8725 0.5947 0.6052 0.069 Uiso 1 1 calc R
C5 C 0.6711(3) 0.4202(2) 0.6334(2) 0.0479(5) Uani 1 1 d .
C6 C 0.5367(2) 0.2912(2) 0.5575(2) 0.0401(5) Uani 1 1 d .
C7 C 0.4413(2) 0.2163(2) 0.6542(2) 0.0423(5) Uani 1 1 d .
C8 C 0.5254(3) 0.3056(3) 0.7987(2) 0.0519(6) Uani 1 1 d .
C9 C 0.3048(2) 0.0883(2) 0.60336(19) 0.0428(5) Uani 1 1 d .
H9 H 0.2405 0.0372 0.6656 0.051 Uiso 1 1 calc R
C10 C 0.2601(2) 0.0323(2) 0.45396(19) 0.0375(5) Uani 1 1 d .
C11 C 0.3559(2) 0.1085(2) 0.35556(19) 0.0357(5) Uani 1 1 d .
C12 C 0.3055(2) 0.0462(2) 0.2090(2) 0.0411(5) Uani 1 1 d .
H12 H 0.3660 0.0954 0.1436 0.049 Uiso 1 1 calc R
C13 C 0.1683(3) -0.0863(2) 0.1617(2) 0.0438(5) Uani 1 1 d .
C14 C 0.0738(3) -0.1608(2) 0.2583(2) 0.0483(5) Uani 1 1 d .
H14 H -0.0202 -0.2498 0.2252 0.058 Uiso 1 1 calc R
C15 C 0.1198(2) -0.1028(2) 0.3992(2) 0.0454(5) Uani 1 1 d .
H15 H 0.0568 -0.1537 0.4622 0.054 Uiso 1 1 calc R
C16 C 0.1993(3) -0.0912(3) -0.0811(2) 0.0666(7) Uani 1 1 d .
H16A H 0.2041 0.0231 -0.0811 0.100 Uiso 1 1 calc R
H16B H 0.1418 -0.1481 -0.1744 0.100 Uiso 1 1 calc R
H16C H 0.3123 -0.1041 -0.0586 0.100 Uiso 1 1 calc R
C17 C 0.7770(4) 0.5426(3) 0.8931(3) 0.0764(8) Uani 1 1 d .
H17A H 0.8775 0.5068 0.9238 0.115 Uiso 1 1 calc R
H17B H 0.7228 0.5501 0.9725 0.115 Uiso 1 1 calc R
H17C H 0.8070 0.6482 0.8594 0.115 Uiso 1 1 calc R
N1 N 0.6618(2) 0.4260(2) 0.77752(19) 0.0529(5) Uani 1 1 d .
O1 O 0.4887(2) 0.2818(2) 0.91500(16) 0.0702(5) Uani 1 1 d .
O2 O 0.1101(2) -0.15706(19) 0.02377(15) 0.0606(5) Uani 1 1 d .

loop_
_atom_site_aniso_label
_atom_site_aniso_U_11
_atom_site_aniso_U_22
_atom_site_aniso_U_33
_atom_site_aniso_U_23
_atom_site_aniso_U_13
_atom_site_aniso_U_12
C1 0.0364(10) 0.0367(10) 0.0500(11) 0.0078(8) 0.0120(8) 0.0149(8)
C2 0.0420(11) 0.0438(11) 0.0648(13) 0.0090(9) 0.0199(9) 0.0118(9)
C3 0.0460(12) 0.0481(12) 0.0818(16) 0.0126(11) 0.0260(10) 0.0077(10)
C4 0.0395(11) 0.0435(11) 0.0844(17) 0.0021(11) 0.0062(10) 0.0065(9)
C5 0.0383(10) 0.0409(10) 0.0635(13) 0.0021(9) 0.0027(9) 0.0159(8)
C6 0.0349(9) 0.0397(10) 0.0479(11) 0.0035(8) 0.0060(8) 0.0162(8)
C7 0.0427(11) 0.0409(10) 0.0452(11) 0.0042(8) 0.0065(8) 0.0165(8)
C8 0.0591(13) 0.0497(12) 0.0463(12) 0.0014(9) 0.0025(9) 0.0210(10)
C9 0.0452(11) 0.0474(11) 0.0394(10) 0.0088(8) 0.0124(8) 0.0152(9)
C10 0.0372(10) 0.0381(10) 0.0398(10) 0.0069(8) 0.0090(7) 0.0138(8)
C11 0.0356(10) 0.0367(10) 0.0402(10) 0.0081(7) 0.0103(7) 0.0171(8)
C12 0.0420(11) 0.0430(11) 0.0444(11) 0.0127(8) 0.0165(8) 0.0148(9)
C13 0.0483(11) 0.0435(10) 0.0391(10) 0.0051(8) 0.0071(8) 0.0131(9)
C14 0.0476(11) 0.0435(11) 0.0482(11) 0.0067(9) 0.0086(9) 0.0027(9)
C15 0.0450(11) 0.0446(11) 0.0470(11) 0.0128(9) 0.0152(8) 0.0071(9)
C16 0.0823(17) 0.0761(16) 0.0383(11) 0.0069(10) 0.0177(10) 0.0115(13)
C17 0.0803(18) 0.0568(15) 0.0728(17) -0.0143(12) -0.0147(13) 0.0117(13)
N1 0.0528(11) 0.0448(10) 0.0527(10) -0.0047(7) -0.0049(8) 0.0126(8)
O1 0.0912(13) 0.0703(11) 0.0423(9) -0.0024(7) 0.0088(8) 0.0152(9)
O2 0.0701(11) 0.0620(10) 0.0390(8) 0.0010(7) 0.0093(7) 0.0008(8)

loop_
_atom_type_symbol
_atom_type_description
_atom_type_scat_dispersion_real
_atom_type_scat_dispersion_imag
_atom_type_scat_source
C C 0.0033 0.0016 'International Tables Vol C Tables 4.2.6.8 and 6.1.1.4'
H H 0.0000 0.0000 'International Tables Vol C Tables 4.2.6.8 and 6.1.1.4'
N N 0.0061 0.0033 'International Tables Vol C Tables 4.2.6.8 and 6.1.1.4'
O O 0.0106 0.0060 'International Tables Vol C Tables 4.2.6.8 and 6.1.1.4'

loop_
_geom_angle_atom_site_label_1
_geom_angle_atom_site_label_2
_geom_angle_atom_site_label_3
_geom_angle
C6 C1 C2 115.43(19)
C6 C1 C11 115.97(17)
C2 C1 C11 128.60(19)
C3 C2 C1 119.2(2)
C2 C3 C4 124.1(2)
C5 C4 C3 117.4(2)
C4 C5 N1 133.9(2)
C4 C5 C6 118.6(2)
N1 C5 C6 107.55(19)
C1 C6 C5 125.33(19)
C1 C6 C7 125.42(18)
C5 C6 C7 109.25(18)
C9 C7 C6 119.09(18)
C9 C7 C8 134.59(19)
C6 C7 C8 106.31(18)
O1 C8 N1 125.0(2)
O1 C8 C7 129.4(2)
N1 C8 C7 105.56(18)
C7 C9 C10 119.39(18)
C15 C10 C9 120.23(17)
C15 C10 C11 118.11(17)
C9 C10 C11 121.66(18)
C12 C11 C10 118.79(18)
C12 C11 C1 122.74(17)
C10 C11 C1 118.47(17)
C13 C12 C11 120.64(18)
O2 C13 C12 125.50(18)
O2 C13 C14 113.93(18)
C12 C13 C14 120.57(18)
C15 C14 C13 119.70(19)
C14 C15 C10 122.18(17)
C8 N1 C5 111.32(18)
C8 N1 C17 123.2(2)
C5 N1 C17 125.5(2)
C13 O2 C16 117.86(18)

loop_
_geom_bond_atom_site_label_1
_geom_bond_atom_site_label_2
_geom_bond_distance
C1 C6 1.377(3)
C1 C2 1.422(3)
C1 C11 1.448(3)
C2 C3 1.375(3)
C3 C4 1.397(3)
C4 C5 1.372(3)
C5 N1 1.389(3)
C5 C6 1.399(3)
C6 C7 1.410(3)
C7 C9 1.349(3)
C7 C8 1.482(3)
C8 O1 1.220(3)
C8 N1 1.384(3)
C9 C10 1.420(3)
C10 C15 1.407(3)
C10 C11 1.429(3)
C11 C12 1.407(3)
C12 C13 1.370(3)
C13 O2 1.355(2)
C13 C14 1.404(3)
C14 C15 1.349(3)
C16 O2 1.418(3)
C17 N1 1.449(3)

loop_
_geom_torsion_atom_site_label_1
_geom_torsion_atom_site_label_2
_geom_torsion_atom_site_label_3
_geom_torsion_atom_site_label_4
_geom_torsion
C6 C1 C2 C3 0.5(3)
C11 C1 C2 C3 -179.10(17)
C1 C2 C3 C4 -0.9(3)
C2 C3 C4 C5 0.2(3)
C3 C4 C5 N1 179.35(18)
C3 C4 C5 C6 0.7(3)
C2 C1 C6 C5 0.5(3)
C11 C1 C6 C5 -179.87(16)
C2 C1 C6 C7 179.75(15)
C11 C1 C6 C7 -0.6(3)
C4 C5 C6 C1 -1.1(3)
N1 C5 C6 C1 179.92(15)
C4 C5 C6 C7 179.52(16)
N1 C5 C6 C7 0.5(2)
C1 C6 C7 C9 0.6(3)
C5 C6 C7 C9 180.00(16)
C1 C6 C7 C8 -179.98(17)
C5 C6 C7 C8 -0.6(2)
C9 C7 C8 O1 0.5(4)
C6 C7 C8 O1 -178.7(2)
C9 C7 C8 N1 179.7(2)
C6 C7 C8 N1 0.43(19)
C6 C7 C9 C10 -0.2(3)
C8 C7 C9 C10 -179.36(17)
C7 C9 C10 C15 178.98(16)
C7 C9 C10 C11 -0.2(3)
C15 C10 C11 C12 0.3(2)
C9 C10 C11 C12 179.53(14)
C15 C10 C11 C1 -178.99(15)
C9 C10 C11 C1 0.2(3)
C6 C1 C11 C12 -179.10(14)
C2 C1 C11 C12 0.5(3)
C6 C1 C11 C10 0.2(2)
C2 C1 C11 C10 179.75(16)
C10 C11 C12 C13 -0.7(3)
C1 C11 C12 C13 178.58(15)
C11 C12 C13 O2 -179.27(16)
C11 C12 C13 C14 1.0(3)
O2 C13 C14 C15 179.32(17)
C12 C13 C14 C15 -0.9(3)
C13 C14 C15 C10 0.5(3)
C9 C10 C15 C14 -179.48(16)
C11 C10 C15 C14 -0.2(3)
O1 C8 N1 C5 179.10(18)
C7 C8 N1 C5 -0.1(2)
O1 C8 N1 C17 -1.6(3)
C7 C8 N1 C17 179.25(18)
C4 C5 N1 C8 -179.0(2)
C6 C5 N1 C8 -0.3(2)
C4 C5 N1 C17 1.7(4)
C6 C5 N1 C17 -179.60(18)
C12 C13 O2 C16 1.1(3)
C14 C13 O2 C16 -179.16(17)
